data_2238657
loop_
_publ_author_name
'Xu, Nan'
'Powell, Douglas R.'
'Richter-Addo, George B.'

_publ_section_title
;
 (2,3,5,6-Tetrafluorophenolato)[5,10,15,20-tetrakis(4-methoxyphenyl)porphyrinato]iron(III)
 cyclohexane monosolvate
;
_journal_issue 10
_journal_name_full 'Acta Crystallographica Section E'
_journal_page_first m530
_journal_page_last m531
_journal_paper_doi 10.1107/S1600536813021880
_journal_volume 69
_journal_year 2013
_chemical_formula_iupac '[Fe (C6 H F4 O) (C48 H36 N4 O4)], C6 H12'
_chemical_formula_moiety 'C54 H37 F4 Fe N4 O5, C6 H12'
_chemical_formula_sum 'C60 H49 F4 Fe N4 O5'
_chemical_formula_weight 1037.88
_chemical_name_systematic
'(2,3,5,6-Tetrafluorophenolato)[5,10,15,20-tetrakis(4-methoxyphenyl)porphyrinato]iron(III) cyclohexane monosolvate'
_space_group_crystal_system triclinic
_space_group_IT_number 2
_space_group_name_Hall '-P 1'
_space_group_name_H-M_alt 'P -1'
_symmetry_space_group_name_Hall '-P 1'
_symmetry_space_group_name_H-M 'P -1'
_atom_sites_solution_hydrogens geom
_atom_sites_solution_primary direct
_atom_sites_solution_secondary difmap
_audit_creation_method SHELXL-2013
_cell_angle_alpha 90.984(7)
_cell_angle_beta 103.010(8)
_cell_angle_gamma 103.869(8)
_cell_formula_units_Z 2
_cell_length_a 10.294(3)
_cell_length_b 15.617(5)
_cell_length_c 16.082(5)
_cell_measurement_reflns_used 9754
_cell_measurement_temperature 100(2)
_cell_measurement_theta_max 28.1
_cell_measurement_theta_min 2.3
_cell_volume 2438.6(13)
_computing_cell_refinement 'SAINT (Bruker, 2007)'
_computing_data_collection 'SMART (Bruker, 2007)'
_computing_data_reduction 'SAINT (Bruker, 2007)'
_computing_molecular_graphics 'XP in SHELXTL (Sheldrick, 2008)'
_computing_publication_material 'SHELXL2013 (Sheldrick, 2008)'
_computing_structure_refinement 'SHELXL2013 (Sheldrick, 2008)'
_computing_structure_solution 'SHELXL2013 (Sheldrick, 2008)'
_diffrn_ambient_temperature 100(2)
_diffrn_measured_fraction_theta_full 1.000
_diffrn_measured_fraction_theta_max 0.988
_diffrn_measurement_device_type 'Bruker APEX'
_diffrn_measurement_method '\f and \w scans'
_diffrn_radiation_type MoK\a
_diffrn_radiation_wavelength 0.71073
_diffrn_reflns_av_R_equivalents 0.0574
_diffrn_reflns_limit_h_max 13
_diffrn_reflns_limit_h_min -12
_diffrn_reflns_limit_k_max 20
_diffrn_reflns_limit_k_min -20
_diffrn_reflns_limit_l_max 21
_diffrn_reflns_limit_l_min -21
_diffrn_reflns_number 33926
_diffrn_reflns_theta_full 25.000
_diffrn_reflns_theta_max 28.322
_diffrn_reflns_theta_min 1.944
_exptl_absorpt_coefficient_mu 0.382
_exptl_absorpt_correction_T_max 0.924
_exptl_absorpt_correction_T_min 0.841
_exptl_absorpt_correction_type multi-scan
_exptl_absorpt_process_details '(SADABS; Bruker, 2002)'
_exptl_crystal_colour black
_exptl_crystal_density_diffrn 1.413
_exptl_crystal_description prism
_exptl_crystal_F_000 1078
_exptl_crystal_size_max 0.470
_exptl_crystal_size_mid 0.220
_exptl_crystal_size_min 0.210
_refine_diff_density_max 0.866
_refine_diff_density_min -0.661
_refine_ls_extinction_method none
_refine_ls_goodness_of_fit_ref 1.038
_refine_ls_hydrogen_treatment constr
_refine_ls_matrix_type full
_refine_ls_number_parameters 671
_refine_ls_number_reflns 12007
_refine_ls_number_restraints 69
_refine_ls_restrained_S_all 1.067
_refine_ls_R_factor_all 0.0964
_refine_ls_R_factor_gt 0.0600
_refine_ls_shift/su_max 0.001
_refine_ls_shift/su_mean 0.000
_refine_ls_structure_factor_coef Fsqd
_refine_ls_weighting_details 'w=1/[\s^2^(Fo^2^)+(0.0700P)^2^+1.4000P] where P=(Fo^2^+2Fc^2^)/3'
_refine_ls_weighting_scheme calc
_refine_ls_wR_factor_gt 0.1419
_refine_ls_wR_factor_ref 0.1590
_reflns_number_gt 8303
_reflns_number_total 12007
_reflns_threshold_expression 'I > 2\s(I)'
_cod_data_source_file ng5339.cif
_cod_data_source_block I
_cod_database_code 2238657
_shelx_space_group_comment
;
The symmetry employed for this shelxl refinement is uniquely defined
by the following loop, which should always be used as a source of
symmetry information in preference to the above space-group names.
They are only intended as comments.
;
_shelx_estimated_absorpt_t_min 0.841
_shelx_estimated_absorpt_t_max 0.924
_shelxl_version_number 2.013

loop_
_space_group_symop_operation_xyz
'x, y, z'
'-x, -y, -z'

loop_
_atom_site_type_symbol
_atom_site_label
_atom_site_fract_x
_atom_site_fract_y
_atom_site_fract_z
_atom_site_U_iso_or_equiv
_atom_site_adp_type
_atom_site_calc_flag
_atom_site_occupancy
Fe Fe1 0.54850(4) 0.40039(2) 0.36835(2) 0.01450(11) Uani d 1
F F1 0.4734(2) 0.37222(14) 0.12137(12) 0.0413(5) Uani d 1
F F2 0.4990(3) 0.25191(16) 0.00941(13) 0.0649(7) Uani d 1
F F3 0.8499(2) 0.18073(15) 0.21702(16) 0.0589(7) Uani d 1
F F4 0.83646(19) 0.30860(14) 0.32666(12) 0.0424(5) Uani d 1
O O1 -0.2238(2) 0.41310(13) -0.03430(12) 0.0243(5) Uani d 1
O O2 0.8053(2) 1.00037(13) 0.41908(16) 0.0351(6) Uani d 1
O O3 1.1901(2) 0.33946(13) 0.84395(12) 0.0243(5) Uani d 1
O O4 0.3294(2) -0.18471(12) 0.21551(12) 0.0255(5) Uani d 1
O O5 0.6454(2) 0.40630(12) 0.28145(12) 0.0255(5) Uani d 1
N N1 0.3719(2) 0.30765(14) 0.30928(14) 0.0173(5) Uani d 1
N N2 0.4441(2) 0.49621(14) 0.33532(13) 0.0156(5) Uani d 1
N N3 0.6809(2) 0.48904(14) 0.46420(13) 0.0144(5) Uani d 1
N N4 0.6120(2) 0.30102(14) 0.43442(14) 0.0160(5) Uani d 1
C C1 0.3555(3) 0.21711(18) 0.30401(17) 0.0187(6) Uani d 1
C C2 0.2245(3) 0.17497(19) 0.24803(18) 0.0242(6) Uani d 1
H H2 0.1882 0.1132 0.2339 0.029 Uiso calc 1
C C3 0.1630(3) 0.23938(18) 0.21940(18) 0.0237(6) Uani d 1
H H3 0.0743 0.2312 0.1823 0.028 Uiso calc 1
C C4 0.2557(3) 0.32252(18) 0.25498(17) 0.0181(6) Uani d 1
C C5 0.2365(3) 0.40538(18) 0.23235(16) 0.0175(6) Uani d 1
C C6 0.3294(3) 0.48624(18) 0.26853(16) 0.0171(6) Uani d 1
C C7 0.3195(3) 0.57118(17) 0.23963(17) 0.0180(6) Uani d 1
H H7 0.2500 0.5825 0.1944 0.022 Uiso calc 1
C C8 0.4270(3) 0.63249(18) 0.28848(16) 0.0170(6) Uani d 1
H H8 0.4471 0.6946 0.2838 0.020 Uiso calc 1
C C9 0.5046(3) 0.58593(17) 0.34871(16) 0.0157(5) Uani d 1
C C10 0.6233(3) 0.62673(16) 0.41159(16) 0.0155(5) Uani d 1
C C11 0.6990(3) 0.57991(17) 0.46875(16) 0.0154(5) Uani d 1
C C12 0.8083(3) 0.62018(17) 0.54139(16) 0.0176(6) Uani d 1
H H12 0.8407 0.6816 0.5586 0.021 Uiso calc 1
C C13 0.8561(3) 0.55420(17) 0.58059(16) 0.0178(6) Uani d 1
H H13 0.9275 0.5607 0.6311 0.021 Uiso calc 1
C C14 0.7794(3) 0.47207(17) 0.53198(16) 0.0157(5) Uani d 1
C C15 0.8038(3) 0.38896(17) 0.54911(16) 0.0145(5) Uani d 1
C C16 0.7302(3) 0.31050(17) 0.49889(16) 0.0161(5) Uani d 1
C C17 0.7663(3) 0.22693(18) 0.50638(17) 0.0196(6) Uani d 1
H H17 0.8436 0.2157 0.5454 0.024 Uiso calc 1
C C18 0.6708(3) 0.16726(18) 0.44797(17) 0.0191(6) Uani d 1
H H18 0.6690 0.1068 0.4380 0.023 Uiso calc 1
C C19 0.5731(3) 0.21268(17) 0.40407(17) 0.0174(6) Uani d 1
C C20 0.4528(3) 0.17299(17) 0.34366(16) 0.0174(6) Uani d 1
C C21 0.1133(3) 0.40780(17) 0.16372(17) 0.0181(6) Uani d 1
C C22 0.0897(3) 0.36430(18) 0.08309(17) 0.0205(6) Uani d 1
H H22 0.1528 0.3324 0.0724 0.025 Uiso calc 1
C C23 -0.0231(3) 0.36665(18) 0.01868(17) 0.0222(6) Uani d 1
H H23 -0.0368 0.3367 -0.0357 0.027 Uiso calc 1
C C24 -0.1169(3) 0.41300(18) 0.03331(17) 0.0193(6) Uani d 1
C C25 -0.0956(3) 0.45660(18) 0.11327(17) 0.0188(6) Uani d 1
H H25 -0.1591 0.4881 0.1240 0.023 Uiso calc 1
C C26 0.0186(3) 0.45390(17) 0.17720(17) 0.0186(6) Uani d 1
H H26 0.0325 0.4842 0.2315 0.022 Uiso calc 1
C C27 -0.3165(3) 0.4657(2) -0.02335(19) 0.0256(7) Uani d 1
H H27A -0.3723 0.4381 0.0156 0.038 Uiso calc 1
H H27B -0.3770 0.4696 -0.0789 0.038 Uiso calc 1
H H27C -0.2635 0.5252 0.0008 0.038 Uiso calc 1
C C28 0.6737(3) 0.72541(17) 0.41580(16) 0.0160(6) Uani d 1
C C29 0.8035(3) 0.76400(18) 0.40272(17) 0.0202(6) Uani d 1
H H29 0.8613 0.7272 0.3941 0.024 Uiso calc 1
C C30 0.8507(3) 0.85510(19) 0.40196(19) 0.0242(6) Uani d 1
H H30 0.9387 0.8798 0.3914 0.029 Uiso calc 1
C C31 0.7689(3) 0.90978(18) 0.41667(18) 0.0226(6) Uani d 1
C C32 0.6398(3) 0.87256(19) 0.43091(19) 0.0251(7) Uani d 1
H H32 0.5833 0.9097 0.4409 0.030 Uiso calc 1
C C33 0.5928(3) 0.78155(18) 0.43067(17) 0.0196(6) Uani d 1
H H33 0.5044 0.7571 0.4408 0.024 Uiso calc 1
C C34 0.9249(4) 1.0414(2) 0.3893(2) 0.0401(9) Uani d 1
H H34A 1.0068 1.0298 0.4272 0.060 Uiso calc 1
H H34B 0.9344 1.1054 0.3894 0.060 Uiso calc 1
H H34C 0.9154 1.0171 0.3310 0.060 Uiso calc 1
C C35 0.9110(3) 0.38021(17) 0.62544(16) 0.0159(5) Uani d 1
C C36 1.0483(3) 0.42617(17) 0.64082(16) 0.0172(6) Uani d 1
H H36 1.0771 0.4669 0.6014 0.021 Uiso calc 1
C C37 1.1450(3) 0.41403(18) 0.71251(17) 0.0181(6) Uani d 1
H H37 1.2385 0.4462 0.7217 0.022 Uiso calc 1
C C38 1.1040(3) 0.35481(18) 0.77047(17) 0.0183(6) Uani d 1
C C39 0.9663(3) 0.30805(17) 0.75673(17) 0.0175(6) Uani d 1
H H39 0.9376 0.2679 0.7966 0.021 Uiso calc 1
C C40 0.8725(3) 0.32036(17) 0.68520(16) 0.0161(5) Uani d 1
H H40 0.7793 0.2876 0.6759 0.019 Uiso calc 1
C C41 1.3346(3) 0.3732(2) 0.8523(2) 0.0316(7) Uani d 1
H H41A 1.3606 0.3515 0.8025 0.047 Uiso calc 1
H H41B 1.3852 0.3532 0.9044 0.047 Uiso calc 1
H H41C 1.3572 0.4379 0.8559 0.047 Uiso calc 1
C C42 0.4271(3) 0.07705(17) 0.31487(17) 0.0180(6) Uani d 1
C C43 0.4813(4) 0.0550(2) 0.2500(2) 0.0452(11) Uani d 1
H H43 0.5405 0.1003 0.2277 0.054 Uiso calc 1
C C44 0.4528(4) -0.0317(2) 0.2153(2) 0.0432(10) Uani d 1
H H44 0.4926 -0.0450 0.1703 0.052 Uiso calc 1
C C45 0.3675(3) -0.09726(17) 0.24639(17) 0.0187(6) Uani d 1
C C46 0.3129(4) -0.07695(19) 0.3128(2) 0.0338(8) Uani d 1
H H46 0.2541 -0.1224 0.3353 0.041 Uiso calc 1
C C47 0.3439(4) 0.00976(19) 0.3468(2) 0.0322(8) Uani d 1
H H47 0.3068 0.0229 0.3931 0.039 Uiso calc 1
C C48 0.3723(4) -0.2052(2) 0.1411(2) 0.0355(8) Uani d 1
H H48A 0.3400 -0.1694 0.0952 0.053 Uiso calc 1
H H48B 0.3334 -0.2681 0.1226 0.053 Uiso calc 1
H H48C 0.4730 -0.1922 0.1541 0.053 Uiso calc 1
C C49 0.6532(3) 0.34337(18) 0.22824(17) 0.0195(6) Uani d 1
C C50 0.5682(3) 0.3249(2) 0.14612(19) 0.0265(7) Uani d 1
C C51 0.5817(4) 0.2627(2) 0.0895(2) 0.0373(8) Uani d 1
C C52 0.6752(4) 0.2133(2) 0.1113(2) 0.0397(9) Uani d 1
H H52 0.6826 0.1696 0.0719 0.048 Uiso calc 1
C C53 0.7571(4) 0.2293(2) 0.1916(2) 0.0350(8) Uani d 1
C C54 0.7490(3) 0.2932(2) 0.24924(19) 0.0268(7) Uani d 1
C C1S 0.9771(6) 0.8891(5) 0.0965(4) 0.127(2) Uani d 1
H H1S1 1.0226 0.8403 0.1106 0.152 Uiso calc 1
H H1S2 1.0481 0.9416 0.0888 0.152 Uiso calc 1
C C2S 0.9200(8) 0.9095(5) 0.1691(4) 0.145(3) Uani d 1
H H2S1 0.9972 0.9401 0.2168 0.174 Uiso calc 1
H H2S2 0.8739 0.8532 0.1890 0.174 Uiso calc 1
C C3S 0.8180(9) 0.9665(6) 0.1485(4) 0.173(3) Uani d 1
H H3S1 0.7669 0.9622 0.1941 0.208 Uiso calc 1
H H3S2 0.8708 1.0288 0.1507 0.208 Uiso calc 1
C C4S 0.7174(6) 0.9457(5) 0.0658(4) 0.132(2) Uani d 1
H H4S1 0.6791 0.9975 0.0519 0.159 Uiso calc 1
H H4S2 0.6406 0.8960 0.0718 0.159 Uiso calc 1
C C5S 0.7717(8) 0.9213(6) -0.0085(4) 0.150(3) Uani d 1
H H5S1 0.6930 0.8907 -0.0553 0.180 Uiso calc 1
H H5S2 0.8196 0.9762 -0.0299 0.180 Uiso calc 1
C C6S 0.8694(9) 0.8628(6) 0.0135(4) 0.186(4) Uani d 1
H H6S1 0.9169 0.8618 -0.0335 0.223 Uiso calc 1
H H6S2 0.8149 0.8018 0.0160 0.223 Uiso calc 1

loop_
_atom_site_aniso_label
_atom_site_aniso_U_11
_atom_site_aniso_U_22
_atom_site_aniso_U_33
_atom_site_aniso_U_12
_atom_site_aniso_U_13
_atom_site_aniso_U_23
Fe1 0.0163(2) 0.01043(19) 0.01492(19) 0.00252(15) 0.00085(15) -0.00100(14)
F1 0.0424(12) 0.0535(13) 0.0327(10) 0.0241(10) 0.0049(9) 0.0109(9)
F2 0.0936(19) 0.0673(16) 0.0233(10) 0.0151(14) -0.0010(11) -0.0129(10)
F3 0.0588(15) 0.0543(15) 0.0928(18) 0.0405(12) 0.0473(14) 0.0322(13)
F4 0.0237(10) 0.0589(14) 0.0405(11) 0.0075(10) 0.0015(9) 0.0105(10)
O1 0.0211(11) 0.0280(11) 0.0200(10) 0.0091(9) -0.0056(8) -0.0050(8)
O2 0.0315(13) 0.0111(10) 0.0604(15) 0.0033(9) 0.0087(11) 0.0018(10)
O3 0.0172(10) 0.0304(12) 0.0213(10) 0.0053(9) -0.0031(8) 0.0024(8)
O4 0.0387(13) 0.0097(9) 0.0264(11) 0.0017(9) 0.0094(9) -0.0043(8)
O5 0.0352(12) 0.0143(10) 0.0266(11) -0.0006(9) 0.0142(9) -0.0026(8)
N1 0.0175(12) 0.0130(11) 0.0200(11) 0.0039(9) 0.0014(9) 0.0000(9)
N2 0.0151(12) 0.0142(11) 0.0160(10) 0.0039(9) 0.0002(9) -0.0014(8)
N3 0.0169(12) 0.0098(11) 0.0152(10) 0.0030(9) 0.0019(9) 0.0005(8)
N4 0.0185(12) 0.0107(11) 0.0177(11) 0.0038(9) 0.0021(9) -0.0009(8)
C1 0.0188(15) 0.0134(13) 0.0217(13) 0.0027(11) 0.0017(11) 0.0004(10)
C2 0.0228(16) 0.0148(14) 0.0274(15) -0.0002(12) -0.0044(12) -0.0013(11)
C3 0.0191(15) 0.0176(15) 0.0280(15) 0.0023(12) -0.0046(12) -0.0019(12)
C4 0.0159(14) 0.0150(13) 0.0216(13) 0.0032(11) 0.0016(11) 0.0000(10)
C5 0.0175(14) 0.0174(14) 0.0170(13) 0.0046(11) 0.0025(11) -0.0019(10)
C6 0.0180(14) 0.0172(14) 0.0159(12) 0.0050(11) 0.0033(11) -0.0018(10)
C7 0.0218(15) 0.0164(14) 0.0164(12) 0.0081(12) 0.0021(11) -0.0005(10)
C8 0.0203(15) 0.0138(13) 0.0174(13) 0.0057(11) 0.0037(11) -0.0002(10)
C9 0.0178(14) 0.0148(13) 0.0151(12) 0.0056(11) 0.0039(11) -0.0009(10)
C10 0.0199(14) 0.0100(12) 0.0169(12) 0.0040(11) 0.0048(11) -0.0018(10)
C11 0.0176(14) 0.0129(13) 0.0157(12) 0.0032(11) 0.0044(11) -0.0010(10)
C12 0.0205(15) 0.0122(13) 0.0173(13) 0.0016(11) 0.0018(11) -0.0028(10)
C13 0.0201(15) 0.0164(14) 0.0149(12) 0.0040(11) 0.0010(11) -0.0003(10)
C14 0.0151(13) 0.0136(13) 0.0175(12) 0.0023(11) 0.0037(11) -0.0025(10)
C15 0.0161(13) 0.0128(13) 0.0148(12) 0.0038(11) 0.0039(10) 0.0011(10)
C16 0.0172(14) 0.0147(13) 0.0153(12) 0.0043(11) 0.0015(11) 0.0013(10)
C17 0.0217(15) 0.0166(14) 0.0199(13) 0.0066(12) 0.0018(12) -0.0003(11)
C18 0.0216(15) 0.0127(13) 0.0218(13) 0.0052(11) 0.0015(12) -0.0011(10)
C19 0.0220(15) 0.0111(13) 0.0188(13) 0.0041(11) 0.0045(11) 0.0006(10)
C20 0.0224(15) 0.0120(13) 0.0166(12) 0.0023(11) 0.0042(11) -0.0007(10)
C21 0.0187(14) 0.0144(13) 0.0177(13) 0.0020(11) -0.0004(11) 0.0001(10)
C22 0.0215(15) 0.0165(14) 0.0229(14) 0.0066(12) 0.0024(12) -0.0024(11)
C23 0.0264(16) 0.0183(14) 0.0183(13) 0.0045(12) -0.0004(12) -0.0069(11)
C24 0.0183(15) 0.0174(14) 0.0182(13) 0.0022(11) -0.0011(11) -0.0010(10)
C25 0.0180(14) 0.0167(14) 0.0217(13) 0.0063(11) 0.0029(11) -0.0012(11)
C26 0.0220(15) 0.0160(14) 0.0163(13) 0.0048(11) 0.0018(11) -0.0010(10)
C27 0.0198(16) 0.0319(17) 0.0238(15) 0.0092(13) -0.0004(12) 0.0018(12)
C28 0.0220(15) 0.0121(13) 0.0137(12) 0.0057(11) 0.0023(11) 0.0004(10)
C29 0.0208(15) 0.0149(14) 0.0241(14) 0.0056(11) 0.0029(12) -0.0015(11)
C30 0.0205(15) 0.0175(15) 0.0326(16) 0.0014(12) 0.0055(13) 0.0013(12)
C31 0.0267(16) 0.0093(13) 0.0287(15) 0.0041(12) 0.0008(13) 0.0002(11)
C32 0.0243(16) 0.0166(14) 0.0345(16) 0.0089(12) 0.0036(13) -0.0038(12)
C33 0.0191(15) 0.0173(14) 0.0218(13) 0.0027(12) 0.0057(11) -0.0010(11)
C34 0.043(2) 0.0154(16) 0.055(2) -0.0035(15) 0.0107(18) 0.0054(15)
C35 0.0180(14) 0.0115(13) 0.0166(12) 0.0034(11) 0.0016(11) -0.0019(10)
C36 0.0211(15) 0.0130(13) 0.0175(13) 0.0036(11) 0.0053(11) -0.0003(10)
C37 0.0143(14) 0.0150(13) 0.0240(14) 0.0032(11) 0.0033(11) -0.0030(11)
C38 0.0179(14) 0.0183(14) 0.0173(13) 0.0076(11) -0.0014(11) -0.0024(10)
C39 0.0190(14) 0.0133(13) 0.0200(13) 0.0034(11) 0.0048(11) 0.0018(10)
C40 0.0143(13) 0.0127(13) 0.0193(13) 0.0016(11) 0.0018(11) -0.0010(10)
C41 0.0176(16) 0.043(2) 0.0298(16) 0.0080(14) -0.0043(13) 0.0031(14)
C42 0.0191(14) 0.0117(13) 0.0196(13) 0.0025(11) -0.0014(11) -0.0015(10)
C43 0.068(3) 0.0129(15) 0.061(2) -0.0072(16) 0.047(2) -0.0058(15)
C44 0.069(3) 0.0175(16) 0.051(2) -0.0002(17) 0.044(2) -0.0074(15)
C45 0.0209(15) 0.0115(13) 0.0206(13) 0.0039(11) -0.0010(11) -0.0021(10)
C46 0.052(2) 0.0112(14) 0.0396(18) -0.0016(14) 0.0232(17) 0.0018(13)
C47 0.051(2) 0.0161(15) 0.0321(17) 0.0023(15) 0.0231(16) -0.0020(12)
C48 0.064(2) 0.0159(15) 0.0278(16) 0.0072(16) 0.0163(16) -0.0042(12)
C49 0.0224(15) 0.0132(13) 0.0236(14) 0.0003(11) 0.0114(12) 0.0009(11)
C50 0.0304(17) 0.0265(16) 0.0240(15) 0.0086(14) 0.0077(13) 0.0042(12)
C51 0.053(2) 0.0341(19) 0.0209(15) 0.0047(17) 0.0081(15) -0.0039(13)
C52 0.063(3) 0.0246(17) 0.042(2) 0.0129(17) 0.0312(19) -0.0009(15)
C53 0.039(2) 0.0263(18) 0.054(2) 0.0192(15) 0.0277(18) 0.0165(15)
C54 0.0227(16) 0.0279(17) 0.0304(16) 0.0032(13) 0.0104(13) 0.0052(13)
C1S 0.130(5) 0.112(5) 0.166(5) 0.043(4) 0.069(4) 0.076(4)
C2S 0.204(6) 0.117(5) 0.126(5) 0.071(5) 0.032(4) -0.010(4)
C3S 0.199(7) 0.182(7) 0.157(5) 0.093(5) 0.031(5) -0.007(5)
C4S 0.118(5) 0.122(5) 0.165(5) 0.028(4) 0.052(4) 0.010(4)
C5S 0.134(5) 0.176(6) 0.132(5) 0.029(5) 0.026(4) 0.011(5)
C6S 0.249(7) 0.186(7) 0.151(5) 0.095(5) 0.063(5) -0.027(5)

loop_
_atom_type_symbol
_atom_type_description
_atom_type_scat_dispersion_real
_atom_type_scat_dispersion_imag
_atom_type_scat_source
C C 0.0033 0.0016 'International Tables Vol C Tables 4.2.6.8 and 6.1.1.4'
H H 0.0000 0.0000 'International Tables Vol C Tables 4.2.6.8 and 6.1.1.4'
N N 0.0061 0.0033 'International Tables Vol C Tables 4.2.6.8 and 6.1.1.4'
O O 0.0106 0.0060 'International Tables Vol C Tables 4.2.6.8 and 6.1.1.4'
F F 0.0171 0.0103 'International Tables Vol C Tables 4.2.6.8 and 6.1.1.4'
Fe Fe 0.3463 0.8444 'International Tables Vol C Tables 4.2.6.8 and 6.1.1.4'

loop_
_geom_angle_atom_site_label_1
_geom_angle_atom_site_label_2
_geom_angle_atom_site_label_3
_geom_angle
O5 Fe1 N4 100.32(9)
O5 Fe1 N2 100.55(9)
N4 Fe1 N2 159.11(9)
O5 Fe1 N1 99.31(9)
N4 Fe1 N1 87.60(9)
N2 Fe1 N1 88.17(9)
O5 Fe1 N3 103.67(9)
N4 Fe1 N3 88.18(9)
N2 Fe1 N3 87.76(9)
N1 Fe1 N3 157.02(9)
C24 O1 C27 117.5(2)
C31 O2 C34 117.8(2)
C38 O3 C41 117.1(2)
C45 O4 C48 116.8(2)
C49 O5 Fe1 130.46(17)
C1 N1 C4 106.0(2)
C1 N1 Fe1 125.89(19)
C4 N1 Fe1 127.28(18)
C6 N2 C9 106.2(2)
C6 N2 Fe1 124.70(17)
C9 N2 Fe1 123.93(18)
C11 N3 C14 106.0(2)
C11 N3 Fe1 126.15(17)
C14 N3 Fe1 127.56(17)
C16 N4 C19 106.0(2)
C16 N4 Fe1 126.28(17)
C19 N4 Fe1 124.43(18)
N1 C1 C20 125.6(2)
N1 C1 C2 109.6(2)
C20 C1 C2 124.7(2)
C3 C2 C1 107.2(2)
C3 C2 H2 126.4
C1 C2 H2 126.4
C2 C3 C4 107.7(3)
C2 C3 H3 126.2
C4 C3 H3 126.2
N1 C4 C5 125.4(2)
N1 C4 C3 109.4(2)
C5 C4 C3 124.9(3)
C4 C5 C6 123.7(3)
C4 C5 C21 117.7(2)
C6 C5 C21 118.5(2)
N2 C6 C5 126.1(3)
N2 C6 C7 109.5(2)
C5 C6 C7 124.4(3)
C8 C7 C6 107.6(2)
C8 C7 H7 126.2
C6 C7 H7 126.2
C7 C8 C9 107.1(2)
C7 C8 H8 126.5
C9 C8 H8 126.5
N2 C9 C10 126.0(2)
N2 C9 C8 109.7(2)
C10 C9 C8 124.4(2)
C11 C10 C9 123.4(2)
C11 C10 C28 118.5(2)
C9 C10 C28 118.1(2)
N3 C11 C10 125.7(2)
N3 C11 C12 110.0(2)
C10 C11 C12 124.4(2)
C13 C12 C11 107.1(2)
C13 C12 H12 126.5
C11 C12 H12 126.5
C12 C13 C14 107.8(2)
C12 C13 H13 126.1
C14 C13 H13 126.1
N3 C14 C15 125.6(2)
N3 C14 C13 109.2(2)
C15 C14 C13 125.2(2)
C14 C15 C16 123.9(2)
C14 C15 C35 119.8(2)
C16 C15 C35 116.3(2)
N4 C16 C15 125.7(2)
N4 C16 C17 109.2(2)
C15 C16 C17 125.1(2)
C18 C17 C16 107.9(3)
C18 C17 H17 126.1
C16 C17 H17 126.1
C17 C18 C19 106.9(2)
C17 C18 H18 126.5
C19 C18 H18 126.5
N4 C19 C20 125.0(3)
N4 C19 C18 110.0(2)
C20 C19 C18 124.9(2)
C19 C20 C1 124.5(2)
C19 C20 C42 118.8(2)
C1 C20 C42 116.7(2)
C26 C21 C22 117.7(2)
C26 C21 C5 121.5(2)
C22 C21 C5 120.8(2)
C23 C22 C21 121.5(3)
C23 C22 H22 119.3
C21 C22 H22 119.3
C22 C23 C24 120.1(2)
C22 C23 H23 120.0
C24 C23 H23 120.0
O1 C24 C25 124.5(3)
O1 C24 C23 116.1(2)
C25 C24 C23 119.4(3)
C26 C25 C24 119.8(3)
C26 C25 H25 120.1
C24 C25 H25 120.1
C25 C26 C21 121.5(2)
C25 C26 H26 119.2
C21 C26 H26 119.2
O1 C27 H27A 109.5
O1 C27 H27B 109.5
H27A C27 H27B 109.5
O1 C27 H27C 109.5
H27A C27 H27C 109.5
H27B C27 H27C 109.5
C29 C28 C33 117.8(2)
C29 C28 C10 120.2(2)
C33 C28 C10 122.1(2)
C30 C29 C28 121.7(3)
C30 C29 H29 119.2
C28 C29 H29 119.2
C31 C30 C29 119.8(3)
C31 C30 H30 120.1
C29 C30 H30 120.1
O2 C31 C30 125.0(3)
O2 C31 C32 115.6(3)
C30 C31 C32 119.4(3)
C33 C32 C31 120.5(3)
C33 C32 H32 119.7
C31 C32 H32 119.7
C32 C33 C28 120.9(3)
C32 C33 H33 119.6
C28 C33 H33 119.6
O2 C34 H34A 109.5
O2 C34 H34B 109.5
H34A C34 H34B 109.5
O2 C34 H34C 109.5
H34A C34 H34C 109.5
H34B C34 H34C 109.5
C36 C35 C40 117.5(2)
C36 C35 C15 124.1(2)
C40 C35 C15 118.5(2)
C35 C36 C37 121.6(3)
C35 C36 H36 119.2
C37 C36 H36 119.2
C38 C37 C36 119.6(3)
C38 C37 H37 120.2
C36 C37 H37 120.2
O3 C38 C37 124.3(3)
O3 C38 C39 115.8(2)
C37 C38 C39 119.9(3)
C40 C39 C38 119.7(3)
C40 C39 H39 120.2
C38 C39 H39 120.2
C39 C40 C35 121.7(3)
C39 C40 H40 119.2
C35 C40 H40 119.2
O3 C41 H41A 109.5
O3 C41 H41B 109.5
H41A C41 H41B 109.5
O3 C41 H41C 109.5
H41A C41 H41C 109.5
H41B C41 H41C 109.5
C43 C42 C47 117.4(3)
C43 C42 C20 119.1(3)
C47 C42 C20 123.4(2)
C42 C43 C44 122.3(3)
C42 C43 H43 118.8
C44 C43 H43 118.8
C45 C44 C43 119.5(3)
C45 C44 H44 120.3
C43 C44 H44 120.3
C44 C45 O4 124.4(3)
C44 C45 C46 119.4(3)
O4 C45 C46 116.2(2)
C45 C46 C47 120.1(3)
C45 C46 H46 120.0
C47 C46 H46 120.0
C42 C47 C46 121.3(3)
C42 C47 H47 119.4
C46 C47 H47 119.4
O4 C48 H48A 109.5
O4 C48 H48B 109.5
H48A C48 H48B 109.5
O4 C48 H48C 109.5
H48A C48 H48C 109.5
H48B C48 H48C 109.5
O5 C49 C54 122.5(3)
O5 C49 C50 121.9(3)
C54 C49 C50 115.6(3)
F1 C50 C51 119.8(3)
F1 C50 C49 118.5(3)
C51 C50 C49 121.7(3)
F2 C51 C52 120.1(3)
F2 C51 C50 117.8(3)
C52 C51 C50 122.1(3)
C53 C52 C51 116.9(3)
C53 C52 H52 121.5
C51 C52 H52 121.5
F3 C53 C52 119.3(3)
F3 C53 C54 118.3(3)
C52 C53 C54 122.4(3)
F4 C54 C53 119.8(3)
F4 C54 C49 119.0(3)
C53 C54 C49 121.3(3)
C2S C1S C6S 113.2(5)
C2S C1S H1S1 108.9
C6S C1S H1S1 108.9
C2S C1S H1S2 108.9
C6S C1S H1S2 108.9
H1S1 C1S H1S2 107.8
C1S C2S C3S 114.6(4)
C1S C2S H2S1 108.6
C3S C2S H2S1 108.6
C1S C2S H2S2 108.6
C3S C2S H2S2 108.6
H2S1 C2S H2S2 107.6
C4S C3S C2S 116.8(5)
C4S C3S H3S1 108.1
C2S C3S H3S1 108.1
C4S C3S H3S2 108.1
C2S C3S H3S2 108.1
H3S1 C3S H3S2 107.3
C3S C4S C5S 115.6(4)
C3S C4S H4S1 108.4
C5S C4S H4S1 108.4
C3S C4S H4S2 108.4
C5S C4S H4S2 108.4
H4S1 C4S H4S2 107.4
C6S C5S C4S 113.7(5)
C6S C5S H5S1 108.8
C4S C5S H5S1 108.8
C6S C5S H5S2 108.8
C4S C5S H5S2 108.8
H5S1 C5S H5S2 107.7
C5S C6S C1S 115.7(5)
C5S C6S H6S1 108.4
C1S C6S H6S1 108.4
C5S C6S H6S2 108.4
C1S C6S H6S2 108.4
H6S1 C6S H6S2 107.4

loop_
_geom_bond_atom_site_label_1
_geom_bond_atom_site_label_2
_geom_bond_distance
_geom_bond_publ_flag
Fe1 O5 1.883(2) y
Fe1 N4 2.048(2) y
Fe1 N2 2.054(2) y
Fe1 N1 2.054(2) y
Fe1 N3 2.056(2) y
F1 C50 1.356(4) ?
F2 C51 1.358(4) ?
F3 C53 1.355(4) ?
F4 C54 1.342(4) ?
O1 C24 1.362(3) ?
O1 C27 1.436(3) ?
O2 C31 1.372(3) ?
O2 C34 1.433(4) ?
O3 C38 1.371(3) ?
O3 C41 1.428(4) ?
O4 C45 1.378(3) ?
O4 C48 1.422(3) ?
O5 C49 1.321(3) ?
N1 C1 1.382(3) ?
N1 C4 1.384(4) ?
N2 C6 1.381(3) ?
N2 C9 1.382(3) ?
N3 C11 1.385(3) ?
N3 C14 1.388(3) ?
N4 C16 1.384(3) ?
N4 C19 1.388(3) ?
C1 C20 1.394(4) ?
C1 C2 1.438(4) ?
C2 C3 1.347(4) ?
C2 H2 0.9500 ?
C3 C4 1.435(4) ?
C3 H3 0.9500 ?
C4 C5 1.397(4) ?
C5 C6 1.412(4) ?
C5 C21 1.490(4) ?
C6 C7 1.432(4) ?
C7 C8 1.354(4) ?
C7 H7 0.9500 ?
C8 C9 1.435(4) ?
C8 H8 0.9500 ?
C9 C10 1.404(4) ?
C10 C11 1.400(4) ?
C10 C28 1.499(4) ?
C11 C12 1.439(4) ?
C12 C13 1.352(4) ?
C12 H12 0.9500 ?
C13 C14 1.443(3) ?
C13 H13 0.9500 ?
C14 C15 1.400(4) ?
C15 C16 1.405(3) ?
C15 C35 1.487(4) ?
C16 C17 1.440(4) ?
C17 C18 1.354(4) ?
C17 H17 0.9500 ?
C18 C19 1.433(4) ?
C18 H18 0.9500 ?
C19 C20 1.389(4) ?
C20 C42 1.503(4) ?
C21 C26 1.394(4) ?
C21 C22 1.397(4) ?
C22 C23 1.379(4) ?
C22 H22 0.9500 ?
C23 C24 1.394(4) ?
C23 H23 0.9500 ?
C24 C25 1.392(4) ?
C25 C26 1.386(4) ?
C25 H25 0.9500 ?
C26 H26 0.9500 ?
C27 H27A 0.9800 ?
C27 H27B 0.9800 ?
C27 H27C 0.9800 ?
C28 C29 1.392(4) ?
C28 C33 1.397(4) ?
C29 C30 1.390(4) ?
C29 H29 0.9500 ?
C30 C31 1.386(4) ?
C30 H30 0.9500 ?
C31 C32 1.388(4) ?
C32 C33 1.387(4) ?
C32 H32 0.9500 ?
C33 H33 0.9500 ?
C34 H34A 0.9800 ?
C34 H34B 0.9800 ?
C34 H34C 0.9800 ?
C35 C36 1.387(4) ?
C35 C40 1.407(4) ?
C36 C37 1.392(4) ?
C36 H36 0.9500 ?
C37 C38 1.386(4) ?
C37 H37 0.9500 ?
C38 C39 1.396(4) ?
C39 C40 1.375(4) ?
C39 H39 0.9500 ?
C40 H40 0.9500 ?
C41 H41A 0.9800 ?
C41 H41B 0.9800 ?
C41 H41C 0.9800 ?
C42 C43 1.364(4) ?
C42 C47 1.374(4) ?
C43 C44 1.393(4) ?
C43 H43 0.9500 ?
C44 C45 1.361(4) ?
C44 H44 0.9500 ?
C45 C46 1.379(4) ?
C46 C47 1.387(4) ?
C46 H46 0.9500 ?
C47 H47 0.9500 ?
C48 H48A 0.9800 ?
C48 H48B 0.9800 ?
C48 H48C 0.9800 ?
C49 C54 1.389(4) ?
C49 C50 1.392(4) ?
C50 C51 1.371(4) ?
C51 C52 1.364(5) ?
C52 C53 1.356(5) ?
C52 H52 0.9500 ?
C53 C54 1.380(4) ?
C1S C2S 1.481(5) ?
C1S C6S 1.509(5) ?
C1S H1S1 0.9900 ?
C1S H1S2 0.9900 ?
C2S C3S 1.519(5) ?
C2S H2S1 0.9900 ?
C2S H2S2 0.9900 ?
C3S C4S 1.467(5) ?
C3S H3S1 0.9900 ?
C3S H3S2 0.9900 ?
C4S C5S 1.507(5) ?
C4S H4S1 0.9900 ?
C4S H4S2 0.9900 ?
C5S C6S 1.504(5) ?
C5S H5S1 0.9900 ?
C5S H5S2 0.9900 ?
C6S H6S1 0.9900 ?
C6S H6S2 0.9900 ?

loop_
_geom_torsion_atom_site_label_1
_geom_torsion_atom_site_label_2
_geom_torsion_atom_site_label_3
_geom_torsion_atom_site_label_4
_geom_torsion
N4 Fe1 O5 C49 51.2(3)
N2 Fe1 O5 C49 -127.9(3)
N1 Fe1 O5 C49 -38.0(3)
N3 Fe1 O5 C49 141.8(3)
C4 N1 C1 C20 175.2(3)
Fe1 N1 C1 C20 5.3(4)
C4 N1 C1 C2 -2.2(3)
Fe1 N1 C1 C2 -172.12(18)
N1 C1 C2 C3 0.4(3)
C20 C1 C2 C3 -177.1(3)
C1 C2 C3 C4 1.6(3)
C1 N1 C4 C5 -171.7(3)
Fe1 N1 C4 C5 -2.0(4)
C1 N1 C4 C3 3.2(3)
Fe1 N1 C4 C3 172.89(18)
C2 C3 C4 N1 -3.0(3)
C2 C3 C4 C5 171.9(3)
N1 C4 C5 C6 -6.0(4)
C3 C4 C5 C6 179.9(3)
N1 C4 C5 C21 171.6(2)
C3 C4 C5 C21 -2.5(4)
C9 N2 C6 C5 179.4(3)
Fe1 N2 C6 C5 24.3(4)
C9 N2 C6 C7 0.5(3)
Fe1 N2 C6 C7 -154.71(18)
C4 C5 C6 N2 -6.0(4)
C21 C5 C6 N2 176.4(2)
C4 C5 C6 C7 172.8(3)
C21 C5 C6 C7 -4.8(4)
N2 C6 C7 C8 -0.1(3)
C5 C6 C7 C8 -179.1(2)
C6 C7 C8 C9 -0.3(3)
C6 N2 C9 C10 178.9(2)
Fe1 N2 C9 C10 -25.6(4)
C6 N2 C9 C8 -0.6(3)
Fe1 N2 C9 C8 154.79(17)
C7 C8 C9 N2 0.6(3)
C7 C8 C9 C10 -179.0(2)
N2 C9 C10 C11 1.7(4)
C8 C9 C10 C11 -178.8(2)
N2 C9 C10 C28 179.8(2)
C8 C9 C10 C28 -0.7(4)
C14 N3 C11 C10 178.6(2)
Fe1 N3 C11 C10 4.6(4)
C14 N3 C11 C12 -1.2(3)
Fe1 N3 C11 C12 -175.27(17)
C9 C10 C11 N3 9.8(4)
C28 C10 C11 N3 -168.3(2)
C9 C10 C11 C12 -170.4(2)
C28 C10 C11 C12 11.5(4)
N3 C11 C12 C13 0.0(3)
C10 C11 C12 C13 -179.8(3)
C11 C12 C13 C14 1.2(3)
C11 N3 C14 C15 -176.1(2)
Fe1 N3 C14 C15 -2.2(4)
C11 N3 C14 C13 2.0(3)
Fe1 N3 C14 C13 175.89(17)
C12 C13 C14 N3 -2.0(3)
C12 C13 C14 C15 176.1(3)
N3 C14 C15 C16 0.0(4)
C13 C14 C15 C16 -177.8(3)
N3 C14 C15 C35 -178.6(2)
C13 C14 C15 C35 3.6(4)
C19 N4 C16 C15 -178.5(3)
Fe1 N4 C16 C15 21.6(4)
C19 N4 C16 C17 1.7(3)
Fe1 N4 C16 C17 -158.28(18)
C14 C15 C16 N4 -10.2(4)
C35 C15 C16 N4 168.4(2)
C14 C15 C16 C17 169.6(3)
C35 C15 C16 C17 -11.8(4)
N4 C16 C17 C18 -0.6(3)
C15 C16 C17 C18 179.5(3)
C16 C17 C18 C19 -0.7(3)
C16 N4 C19 C20 174.4(3)
Fe1 N4 C19 C20 -25.2(4)
C16 N4 C19 C18 -2.1(3)
Fe1 N4 C19 C18 158.31(18)
C17 C18 C19 N4 1.8(3)
C17 C18 C19 C20 -174.7(3)
N4 C19 C20 C1 1.1(4)
C18 C19 C20 C1 177.1(3)
N4 C19 C20 C42 178.0(2)
C18 C19 C20 C42 -6.1(4)
N1 C1 C20 C19 9.5(4)
C2 C1 C20 C19 -173.4(3)
N1 C1 C20 C42 -167.3(2)
C2 C1 C20 C42 9.7(4)
C4 C5 C21 C26 124.8(3)
C6 C5 C21 C26 -57.5(4)
C4 C5 C21 C22 -55.8(4)
C6 C5 C21 C22 121.9(3)
C26 C21 C22 C23 0.1(4)
C5 C21 C22 C23 -179.4(3)
C21 C22 C23 C24 -0.2(4)
C27 O1 C24 C25 3.4(4)
C27 O1 C24 C23 -175.4(3)
C22 C23 C24 O1 178.9(3)
C22 C23 C24 C25 -0.1(4)
O1 C24 C25 C26 -178.5(3)
C23 C24 C25 C26 0.3(4)
C24 C25 C26 C21 -0.4(4)
C22 C21 C26 C25 0.2(4)
C5 C21 C26 C25 179.6(3)
C11 C10 C28 C29 59.9(3)
C9 C10 C28 C29 -118.3(3)
C11 C10 C28 C33 -121.7(3)
C9 C10 C28 C33 60.1(3)
C33 C28 C29 C30 -1.8(4)
C10 C28 C29 C30 176.8(2)
C28 C29 C30 C31 1.7(4)
C34 O2 C31 C30 11.9(4)
C34 O2 C31 C32 -168.6(3)
C29 C30 C31 O2 178.7(3)
C29 C30 C31 C32 -0.8(4)
O2 C31 C32 C33 -179.4(3)
C30 C31 C32 C33 0.1(4)
C31 C32 C33 C28 -0.3(4)
C29 C28 C33 C32 1.1(4)
C10 C28 C33 C32 -177.4(3)
C14 C15 C35 C36 -57.4(4)
C16 C15 C35 C36 123.9(3)
C14 C15 C35 C40 124.0(3)
C16 C15 C35 C40 -54.7(3)
C40 C35 C36 C37 -0.1(4)
C15 C35 C36 C37 -178.6(2)
C35 C36 C37 C38 -0.1(4)
C41 O3 C38 C37 -12.9(4)
C41 O3 C38 C39 168.8(2)
C36 C37 C38 O3 -178.4(2)
C36 C37 C38 C39 -0.2(4)
O3 C38 C39 C40 179.1(2)
C37 C38 C39 C40 0.7(4)
C38 C39 C40 C35 -0.9(4)
C36 C35 C40 C39 0.6(4)
C15 C35 C40 C39 179.3(2)
C19 C20 C42 C43 -85.6(4)
C1 C20 C42 C43 91.5(4)
C19 C20 C42 C47 98.7(4)
C1 C20 C42 C47 -84.2(4)
C47 C42 C43 C44 1.2(6)
C20 C42 C43 C44 -174.8(4)
C42 C43 C44 C45 0.3(7)
C43 C44 C45 O4 178.2(3)
C43 C44 C45 C46 -1.2(6)
C48 O4 C45 C44 -6.2(5)
C48 O4 C45 C46 173.2(3)
C44 C45 C46 C47 0.6(5)
O4 C45 C46 C47 -178.8(3)
C43 C42 C47 C46 -1.8(5)
C20 C42 C47 C46 174.0(3)
C45 C46 C47 C42 0.9(5)
Fe1 O5 C49 C54 -86.9(3)
Fe1 O5 C49 C50 95.1(3)
O5 C49 C50 F1 -1.2(4)
C54 C49 C50 F1 -179.4(3)
O5 C49 C50 C51 176.4(3)
C54 C49 C50 C51 -1.7(4)
F1 C50 C51 F2 0.8(5)
C49 C50 C51 F2 -176.9(3)
F1 C50 C51 C52 -179.9(3)
C49 C50 C51 C52 2.5(5)
F2 C51 C52 C53 178.2(3)
C50 C51 C52 C53 -1.2(5)
C51 C52 C53 F3 178.6(3)
C51 C52 C53 C54 -0.8(5)
F3 C53 C54 F4 3.3(4)
C52 C53 C54 F4 -177.3(3)
F3 C53 C54 C49 -177.9(3)
C52 C53 C54 C49 1.5(5)
O5 C49 C54 F4 0.5(4)
C50 C49 C54 F4 178.6(3)
O5 C49 C54 C53 -178.4(3)
C50 C49 C54 C53 -0.3(4)
C6S C1S C2S C3S -44.3(10)
C1S C2S C3S C4S 41.9(12)
C2S C3S C4S C5S -39.7(12)
C3S C4S C5S C6S 40.7(11)
C4S C5S C6S C1S -44.7(11)
C2S C1S C6S C5S 47.1(11)
